data_7216787
loop_
_publ_author_name
'Li, Cheng-Peng'
'Chen, Jing'
'Liu, Peng-Wen'
'Du, Miao'

_publ_section_title
;
 Structural diversity of 5-methylnicotinate coordination assemblies
 regulated by metal-ligating tendency and metal-dependent anion effect
;
_journal_issue 28
_journal_name_full CrystEngComm
_journal_page_first 6433
_journal_paper_doi 10.1039/c4ce00187g
_journal_volume 16
_journal_year 2014
_chemical_formula_sum 'C14 H14 Cl2 N2 Ni O4'
_chemical_formula_weight 403.88
_chemical_name_systematic
; 
 ? 
;
_space_group_IT_number 15
_symmetry_cell_setting monoclinic
_symmetry_space_group_name_Hall '-C 2yc'
_symmetry_space_group_name_H-M 'C 1 2/c 1'
_atom_sites_solution_hydrogens geom
_atom_sites_solution_primary direct
_atom_sites_solution_secondary difmap
_audit_creation_method SHELXL-97
_cell_angle_alpha 90.00
_cell_angle_beta 92.9890(10)
_cell_angle_gamma 90.00
_cell_formula_units_Z 4
_cell_length_a 13.7216(12)
_cell_length_b 7.2942(6)
_cell_length_c 16.2528(14)
_cell_measurement_reflns_used 2992
_cell_measurement_temperature 296(2)
_cell_measurement_theta_max 30.40
_cell_measurement_theta_min 2.51
_cell_volume 1624.5(2)
_computing_cell_refinement 'Bruker SMART'
_computing_data_collection 'Bruker SMART'
_computing_data_reduction 'Bruker SAINT'
_computing_molecular_graphics 'Bruker SHELXTL'
_computing_publication_material 'Bruker SHELXTL'
_computing_structure_refinement 'SHELXL-97 (Sheldrick, 1997)'
_computing_structure_solution 'SHELXS-97 (Sheldrick, 1990)'
_diffrn_ambient_temperature 296(2)
_diffrn_measured_fraction_theta_full 0.999
_diffrn_measured_fraction_theta_max 0.999
_diffrn_measurement_device_type 'CCD area detector'
_diffrn_measurement_method 'phi and omega scans'
_diffrn_radiation_monochromator graphite
_diffrn_radiation_source 'fine-focus sealed tube'
_diffrn_radiation_type MoK\a
_diffrn_radiation_wavelength 0.71073
_diffrn_reflns_av_R_equivalents 0.0249
_diffrn_reflns_av_sigmaI/netI 0.0363
_diffrn_reflns_limit_h_max 16
_diffrn_reflns_limit_h_min -15
_diffrn_reflns_limit_k_max 8
_diffrn_reflns_limit_k_min -8
_diffrn_reflns_limit_l_max 19
_diffrn_reflns_limit_l_min -16
_diffrn_reflns_number 3973
_diffrn_reflns_theta_full 25.03
_diffrn_reflns_theta_max 25.03
_diffrn_reflns_theta_min 2.51
_exptl_absorpt_coefficient_mu 1.543
_exptl_absorpt_correction_T_max 0.7277
_exptl_absorpt_correction_T_min 0.6381
_exptl_absorpt_correction_type multi-scan
_exptl_absorpt_process_details SADABS
_exptl_crystal_colour GREEN
_exptl_crystal_density_diffrn 1.651
_exptl_crystal_density_meas ?
_exptl_crystal_density_method 'not measured'
_exptl_crystal_description BLOCK
_exptl_crystal_F_000 824
_exptl_crystal_size_max 0.32
_exptl_crystal_size_mid 0.28
_exptl_crystal_size_min 0.22
_refine_diff_density_max 0.312
_refine_diff_density_min -0.541
_refine_diff_density_rms 0.072
_refine_ls_extinction_method none
_refine_ls_goodness_of_fit_ref 1.061
_refine_ls_hydrogen_treatment constr
_refine_ls_matrix_type full
_refine_ls_number_parameters 106
_refine_ls_number_reflns 1438
_refine_ls_number_restraints 0
_refine_ls_restrained_S_all 1.061
_refine_ls_R_factor_all 0.0376
_refine_ls_R_factor_gt 0.0351
_refine_ls_shift/su_max 0.001
_refine_ls_shift/su_mean 0.000
_refine_ls_structure_factor_coef Fsqd
_refine_ls_weighting_details 'calc w=1/[\s^2^(Fo^2^)+(0.0537P)^2^+2.2402P] where P=(Fo^2^+2Fc^2^)/3'
_refine_ls_weighting_scheme calc
_refine_ls_wR_factor_gt 0.0974
_refine_ls_wR_factor_ref 0.0996
_reflns_number_gt 1318
_reflns_number_total 1438
_reflns_threshold_expression >2sigma(I)
_cod_data_source_file c4ce00187g2.cif
_cod_data_source_block 967572
_cod_depositor_comments
;
The following automatic conversions were performed:

'_symmetry_cell_setting' value 'Monoclinic' changed to 'monoclinic'
according to
/usr/data/users/saulius/crontab/automatic-downloads/rss-feeds/RSC/lib/dictionaries/cif_core.dic
dictionary named 'cif_core.dic' version 2.4.2 from
2011-04-26.

'_exptl_absorpt_correction_type' value 'MULTI-SCAN'
changed to 'multi-scan' according to
/usr/data/users/saulius/crontab/automatic-downloads/rss-feeds/RSC/lib/dictionaries/cif_core.dic
dictionary named 'cif_core.dic' version 2.4.2 from 2011-04-26.

Automatic conversion script
Id: cif_fix_values 2281 2013-09-26 08:29:07Z andrius 

The following automatic conversions were performed:

'_exptl_crystal_density_meas' value 'NONE' was changed to '?' - the
value is perceived as not measured.

Automatic conversion script
Id: cif_fix_values 3008 2015-01-20 13:52:24Z robertas 
;
_cod_original_sg_symbol_H-M C2/c
_cod_database_code 7216787

loop_
_symmetry_equiv_pos_as_xyz
'x, y, z'
'-x, y, -z+1/2'
'x+1/2, y+1/2, z'
'-x+1/2, y+1/2, -z+1/2'
'-x, -y, -z'
'x, -y, z-1/2'
'-x+1/2, -y+1/2, -z'
'x+1/2, -y+1/2, z-1/2'

loop_
_atom_site_label
_atom_site_type_symbol
_atom_site_fract_x
_atom_site_fract_y
_atom_site_fract_z
_atom_site_U_iso_or_equiv
_atom_site_adp_type
_atom_site_occupancy
_atom_site_symmetry_multiplicity
_atom_site_calc_flag
_atom_site_refinement_flags
Ni1 Ni 0.5000 0.57914(5) 0.7500 0.03245(19) Uani 1 2 d S
Cl1 Cl 0.39487(7) 0.40239(10) 0.81408(5) 0.0600(3) Uani 1 1 d .
O1 O 0.55698(16) 0.7726(2) 0.82236(11) 0.0476(5) Uani 1 1 d .
O2 O 0.60930(18) 0.6080(2) 0.93097(14) 0.0529(6) Uani 1 1 d .
N1 N 0.60195(17) 1.2489(3) 0.94958(14) 0.0399(5) Uani 1 1 d .
H1A H 0.5892 1.3524 0.9261 0.048 Uiso 1 1 calc R
C1 C 0.59149(18) 0.7532(3) 0.89496(15) 0.0336(5) Uani 1 1 d .
C2 C 0.61047(18) 0.9292(3) 0.94214(16) 0.0309(5) Uani 1 1 d .
C3 C 0.5900(2) 1.0959(3) 0.90512(17) 0.0365(6) Uani 1 1 d .
H3 H 0.5682 1.1017 0.8500 0.044 Uiso 1 1 calc R
C4 C 0.63299(19) 1.2485(3) 1.02919(17) 0.0386(6) Uani 1 1 d .
H4 H 0.6396 1.3590 1.0575 0.046 Uiso 1 1 calc R
C5 C 0.65525(19) 1.0868(3) 1.06958(17) 0.0355(6) Uani 1 1 d .
C6 C 0.64366(18) 0.9264(3) 1.02372(17) 0.0333(6) Uani 1 1 d .
H6 H 0.6587 0.8145 1.0487 0.040 Uiso 1 1 calc R
C7 C 0.6891(2) 1.0855(4) 1.15859(19) 0.0495(7) Uani 1 1 d .
H7A H 0.7096 1.2066 1.1749 0.074 Uiso 1 1 calc R
H7B H 0.7429 1.0021 1.1666 0.074 Uiso 1 1 calc R
H7C H 0.6365 1.0471 1.1913 0.074 Uiso 1 1 calc R

loop_
_atom_site_aniso_label
_atom_site_aniso_U_11
_atom_site_aniso_U_22
_atom_site_aniso_U_33
_atom_site_aniso_U_23
_atom_site_aniso_U_13
_atom_site_aniso_U_12
Ni1 0.0582(3) 0.0179(3) 0.0202(3) 0.000 -0.00770(19) 0.000
Cl1 0.0840(6) 0.0443(4) 0.0511(5) 0.0094(3) -0.0020(4) -0.0168(4)
O1 0.0798(14) 0.0319(10) 0.0296(10) -0.0011(7) -0.0097(9) -0.0061(9)
O2 0.0879(16) 0.0211(9) 0.0475(12) -0.0002(8) -0.0173(11) 0.0017(9)
N1 0.0570(13) 0.0208(10) 0.0414(13) 0.0026(9) -0.0020(10) 0.0014(9)
C1 0.0436(13) 0.0235(12) 0.0338(14) -0.0002(10) 0.0016(10) -0.0010(10)
C2 0.0377(12) 0.0236(12) 0.0314(13) -0.0010(9) 0.0011(10) -0.0013(9)
C3 0.0492(15) 0.0255(12) 0.0342(14) -0.0005(9) -0.0030(11) -0.0007(10)
C4 0.0462(14) 0.0270(12) 0.0425(15) -0.0085(10) 0.0019(11) -0.0030(10)
C5 0.0385(13) 0.0341(14) 0.0336(14) -0.0044(10) 0.0000(10) -0.0026(10)
C6 0.0403(13) 0.0250(12) 0.0344(14) 0.0029(9) 0.0000(10) 0.0000(9)
C7 0.0643(19) 0.0472(18) 0.0363(16) -0.0074(11) -0.0054(13) -0.0002(13)

loop_
_atom_type_symbol
_atom_type_description
_atom_type_scat_dispersion_real
_atom_type_scat_dispersion_imag
_atom_type_scat_source
C C 0.0033 0.0016 'International Tables Vol C Tables 4.2.6.8 and 6.1.1.4'
H H 0.0000 0.0000 'International Tables Vol C Tables 4.2.6.8 and 6.1.1.4'
N N 0.0061 0.0033 'International Tables Vol C Tables 4.2.6.8 and 6.1.1.4'
O O 0.0106 0.0060 'International Tables Vol C Tables 4.2.6.8 and 6.1.1.4'
Cl Cl 0.1484 0.1585 'International Tables Vol C Tables 4.2.6.8 and 6.1.1.4'
Ni Ni 0.3393 1.1124 'International Tables Vol C Tables 4.2.6.8 and 6.1.1.4'

loop_
_geom_angle_atom_site_label_1
_geom_angle_atom_site_label_2
_geom_angle_atom_site_label_3
_geom_angle
_geom_angle_site_symmetry_1
_geom_angle_site_symmetry_3
O1 Ni1 O1 88.62(11) . 2_656
O1 Ni1 Cl1 116.47(7) . 2_656
O1 Ni1 Cl1 112.38(6) 2_656 2_656
O1 Ni1 Cl1 112.38(6) . .
O1 Ni1 Cl1 116.47(7) 2_656 .
Cl1 Ni1 Cl1 109.46(5) 2_656 .
C1 O1 Ni1 126.69(16) . .
C3 N1 C4 123.0(2) . .
C3 N1 H1A 118.5 . .
C4 N1 H1A 118.5 . .
O2 C1 O1 126.9(2) . .
O2 C1 C2 117.8(2) . .
O1 C1 C2 115.3(2) . .
C3 C2 C6 118.8(2) . .
C3 C2 C1 120.1(2) . .
C6 C2 C1 121.0(2) . .
N1 C3 C2 119.0(2) . .
N1 C3 H3 120.5 . .
C2 C3 H3 120.5 . .
N1 C4 C5 120.9(2) . .
N1 C4 H4 119.6 . .
C5 C4 H4 119.6 . .
C4 C5 C6 116.7(3) . .
C4 C5 C7 121.1(2) . .
C6 C5 C7 122.2(2) . .
C2 C6 C5 121.6(2) . .
C2 C6 H6 119.2 . .
C5 C6 H6 119.2 . .
C5 C7 H7A 109.5 . .
C5 C7 H7B 109.5 . .
H7A C7 H7B 109.5 . .
C5 C7 H7C 109.5 . .
H7A C7 H7C 109.5 . .
H7B C7 H7C 109.5 . .

loop_
_geom_bond_atom_site_label_1
_geom_bond_atom_site_label_2
_geom_bond_distance
_geom_bond_site_symmetry_2
Ni1 O1 1.9724(18) .
Ni1 O1 1.9724(18) 2_656
Ni1 Cl1 2.2326(8) 2_656
Ni1 Cl1 2.2326(8) .
O1 C1 1.256(3) .
O2 C1 1.228(3) .
N1 C3 1.335(3) .
N1 C4 1.341(4) .
N1 H1A 0.8600 .
C1 C2 1.511(3) .
C2 C3 1.379(3) .
C2 C6 1.379(4) .
C3 H3 0.9300 .
C4 C5 1.376(4) .
C4 H4 0.9300 .
C5 C6 1.392(3) .
C5 C7 1.496(4) .
C6 H6 0.9300 .
C7 H7A 0.9600 .
C7 H7B 0.9600 .
C7 H7C 0.9600 .

loop_
_geom_torsion_atom_site_label_1
_geom_torsion_atom_site_label_2
_geom_torsion_atom_site_label_3
_geom_torsion_atom_site_label_4
_geom_torsion
_geom_torsion_site_symmetry_1
O1 Ni1 O1 C1 164.7(3) 2_656
Cl1 Ni1 O1 C1 -80.8(2) 2_656
Cl1 Ni1 O1 C1 46.6(2) .
Ni1 O1 C1 O2 11.2(4) .
Ni1 O1 C1 C2 -167.47(16) .
O2 C1 C2 C3 -178.8(3) .
O1 C1 C2 C3 0.0(4) .
O2 C1 C2 C6 -2.1(4) .
O1 C1 C2 C6 176.7(2) .
C4 N1 C3 C2 -0.1(4) .
C6 C2 C3 N1 -0.7(4) .
C1 C2 C3 N1 176.1(2) .
C3 N1 C4 C5 0.5(4) .
N1 C4 C5 C6 -0.1(4) .
N1 C4 C5 C7 -179.5(2) .
C3 C2 C6 C5 1.1(4) .
C1 C2 C6 C5 -175.6(2) .
C4 C5 C6 C2 -0.7(4) .
C7 C5 C6 C2 178.6(3) .
